data_2003736
loop_
_publ_author_name
'Eriksson, L.'
'Kritikos, M.'

_publ_contact_author
;
  Lars Eriksson
  Department of Structural Chemistry
  Arrhenius-laboratory
  Stockholm University
  S-10691 Stockholm, Sweden
;
_publ_section_title
;
 Disilver <i>cis</i>-Butenedioate
;
_journal_issue 8
_journal_name_full 'Acta Crystallographica Section C'
_journal_page_first 1508
_journal_page_last 1510
_journal_paper_doi 10.1107/S0108270195000606
_journal_volume 51
_journal_year 1995
_chemical_formula_analytical '2Ag + , C4 H2 O4 2-'
_chemical_formula_sum 'C4 H2 Ag2 O4'
_chemical_formula_weight 330
_chemical_name_systematic
;
 disilver-cis-butene-dicarboxylate
;
_space_group_IT_number 14
_symmetry_cell_setting monoclinic
_symmetry_space_group_name_Hall '-P 2yn'
_symmetry_space_group_name_H-M 'P 1 21/n 1'
_audit_creation_method SHELXL
_cell_angle_alpha 90.00
_cell_angle_beta 101.850(14)
_cell_angle_gamma 90.00
_cell_formula_units_Z 4
_cell_length_a 5.2983(6)
_cell_length_b 9.2529(8)
_cell_length_c 11.261(2)
_cell_measurement_reflns_used 28
_cell_measurement_temperature 293(2)
_cell_measurement_theta_max 12.4
_cell_measurement_theta_min 10.1
_cell_volume 540.30(13)
_computing_cell_refinement DIF4
_computing_data_collection 'DIF4 (Stoe & Cie, 1991)'
_computing_data_reduction 'REDU4 (Stoe & Cie, 1991)'
_computing_molecular_graphics 'SHELXTL-Plus (Sheldrick, 1991)'
_computing_publication_material 'EMACS (Ref?, 199?)'
_computing_structure_refinement 'SHELXL93 (Sheldrick, 1993)'
_computing_structure_solution 'SHELXS86 (Sheldrick, 1990)'
_diffrn_ambient_temperature 293(2)
_diffrn_measurement_device 'Siemens STOE AED-4'
_diffrn_measurement_method \q/2\q
_diffrn_radiation_monochromator 'graphite '
_diffrn_radiation_source 'fine-focus sealed tube'
_diffrn_radiation_type 'Mo K\a'
_diffrn_radiation_wavelength 0.71060
_diffrn_reflns_av_R_equivalents 0.0486
_diffrn_reflns_av_sigmaI/netI 0.0508
_diffrn_reflns_limit_h_max 5
_diffrn_reflns_limit_h_min -5
_diffrn_reflns_limit_k_max 10
_diffrn_reflns_limit_k_min 0
_diffrn_reflns_limit_l_max 12
_diffrn_reflns_limit_l_min 0
_diffrn_reflns_number 1537
_diffrn_reflns_theta_max 23.49
_diffrn_reflns_theta_min 2.87
_diffrn_standards_decay_% 1
_diffrn_standards_interval_time 90
_diffrn_standards_number 3
_exptl_absorpt_coefficient_mu 7.179
_exptl_absorpt_correction_T_max 0.8596
_exptl_absorpt_correction_T_min 0.7168
_exptl_absorpt_correction_type 'Integration, SHELXTL-Plus (Sheldrick, 1991)'
_exptl_crystal_colour colourless
_exptl_crystal_density_diffrn 4.054
_exptl_crystal_description prism
_exptl_crystal_F_000 608
_exptl_crystal_size_max 0.070
_exptl_crystal_size_mid 0.050
_exptl_crystal_size_min 0.030
_refine_diff_density_max 1.107
_refine_diff_density_min -0.810
_refine_ls_extinction_coef 0.0110(6)
_refine_ls_extinction_method 'SHELXL93 (Sheldrick, 1993)'
_refine_ls_goodness_of_fit_all 1.055
_refine_ls_goodness_of_fit_obs 1.104
_refine_ls_hydrogen_treatment noref
_refine_ls_matrix_type full
_refine_ls_number_parameters 92
_refine_ls_number_reflns 799
_refine_ls_number_restraints 0
_refine_ls_restrained_S_all 1.055
_refine_ls_restrained_S_obs 1.104
_refine_ls_R_factor_all 0.0395
_refine_ls_R_factor_obs 0.0234
_refine_ls_shift/esd_max 0.000
_refine_ls_shift/esd_mean 0.000
_refine_ls_structure_factor_coef Fsqd
_refine_ls_weighting_details 'w = 1/[\s^2^(Fo^2^) + (0.0189P)^2^] where P = (Fo^2^+2F~c~^2^)/3'
_refine_ls_weighting_scheme calc
_refine_ls_wR_factor_all 0.0543
_refine_ls_wR_factor_obs 0.0493
_reflns_number_observed 624
_reflns_number_total 799
_reflns_observed_criterion >2sigma(I)
_cod_data_source_file ab1232.cif
_cod_data_source_block global
_cod_depositor_comments
;
The following automatic conversions were performed:
'_symmetry_cell_setting' value 'Monoclinic' changed to 'monoclinic'
according to '/home/saulius/struct/CIF-dictionaries/cif_core.dic'
dictionary named 'cif_core.dic' version 2.4.1 from 2010-06-29.

Automatic conversion script
Id: cif_fix_enum 1527 2010-12-29 10:47:43Z saulius 

The following automatic conversions were performed:

'_symmetry_cell_setting' value 'Monoclinic' changed to 'monoclinic'
according to /home/saulius/struct/CIF-dictionaries/cif_core.dic
dictionary named 'cif_core.dic' version 2.4.1 from 2010-06-29.

Automatic conversion script
Id: cif_fix_values 1715 2011-07-08 13:25:40Z adriana 

The following automatic conversions were performed:

'_refine_ls_weighting_scheme' value 'calc w = 1/[\s^2^(Fo^2^) +
(0.0189P)^2^] where P = (Fo^2^+2F~c~^2^)/3' was changed to 'calc'.
New tag '_refine_ls_weighting_details' was created. The value of the
new tag was set to 'w = 1/[\s^2^(Fo^2^) + (0.0189P)^2^] where P =
(Fo^2^+2F~c~^2^)/3'.

Automatic conversion script
Id: cif_fix_values 3143 2015-03-26 13:38:13Z robertas 
;
_cod_original_cell_volume 540.29(11)
_cod_original_sg_symbol_H-M 'P 21/n'
_cod_database_code 2003736

loop_
_symmetry_equiv_pos_as_xyz
'x, y, z'
'-x+1/2, y+1/2, -z+1/2'
'-x, -y, -z'
'x-1/2, -y-1/2, z-1/2'

loop_
_atom_site_aniso_label
_atom_site_aniso_U_11
_atom_site_aniso_U_12
_atom_site_aniso_U_13
_atom_site_aniso_U_22
_atom_site_aniso_U_23
_atom_site_aniso_U_33
Ag1 0.0290(4) 0.0006(3) 0.0116(3) 0.0252(3) 0.0012(2) 0.0332(4)
Ag2 0.0331(4) 0.0032(3) 0.0141(3) 0.0226(3) 0.0050(2) 0.0304(4)
O1 0.017(3) -0.004(2) 0.003(2) 0.021(3) 0.004(2) 0.039(3)
O2 0.023(3) 0.002(2) 0.010(2) 0.025(3) 0.005(2) 0.026(3)
O3 0.031(3) -0.007(3) 0.019(2) 0.025(3) -0.013(2) 0.035(3)
O4 0.028(3) -0.006(3) 0.013(2) 0.040(3) -0.006(2) 0.028(3)
C1 0.023(4) 0.000(3) 0.005(3) 0.019(4) -0.009(3) 0.013(3)
C2 0.022(4) -0.003(3) -0.001(3) 0.014(4) -0.005(3) 0.015(4)
C3 0.016(3) 0.002(3) 0.006(3) 0.017(4) 0.002(3) 0.028(4)
C4 0.019(4) 0.004(3) 0.002(3) 0.019(4) 0.005(3) 0.015(3)

loop_
_atom_site_label
_atom_site_occupancy
_atom_site_fract_x
_atom_site_fract_y
_atom_site_fract_z
_atom_site_U_iso_or_equiv
_atom_site_thermal_displace_type
_atom_site_calc_flag
_atom_site_refinement_flags
_atom_site_type_symbol
Ag1 1 0.33598(12) -0.37289(6) 0.39030(5) 0.0284(2) Uani d . Ag
Ag2 1 0.00858(12) -0.17593(6) 0.50769(5) 0.0276(2) Uani d . Ag
O1 1 0.5232(9) -0.1460(5) 0.4014(5) 0.0262(12) Uani d . O
O2 1 0.1421(9) -0.0343(5) 0.3726(4) 0.0242(12) Uani d . O
O3 1 0.4847(11) -0.1472(5) 0.1336(5) 0.0286(12) Uani d . O
O4 1 0.8340(10) -0.0459(6) 0.0914(5) 0.0309(12) Uani d . O
C1 1 0.3727(13) -0.0440(7) 0.3630(6) 0.018(2) Uani d . C
C2 1 0.4821(14) 0.0843(7) 0.3081(6) 0.0179(15) Uani d . C
H2 1 0.5163(14) 0.1691(7) 0.3613(6) 0.021 Uiso calc R H
C3 1 0.6092(13) 0.0828(7) 0.2163(6) 0.020(2) Uani d . C
H3 1 0.7312(13) 0.1622(7) 0.2151(6) 0.024 Uiso calc R H
C4 1 0.6456(13) -0.0481(7) 0.1434(6) 0.018(2) Uani d . C

loop_
_atom_type_symbol
_atom_type_description
_atom_type_scat_source
_atom_type_scat_dispersion_real
_atom_type_scat_dispersion_imag
C C 'International Tables Vol C Tables 4.2.6.8 and 6.1.1.4' .0033 .0016
H H 'International Tables Vol C Tables 4.2.6.8 and 6.1.1.4' .0000 .0000
O O 'International Tables Vol C Tables 4.2.6.8 and 6.1.1.4' .0106 .0060
Ag Ag 'International Tables Vol C Tables 4.2.6.8 and 6.1.1.4' -.8971 1.1015

loop_
_geom_angle_atom_site_label_1
_geom_angle_atom_site_label_2
_geom_angle_atom_site_label_3
_geom_angle_site_symmetry_1
_geom_angle_site_symmetry_3
_geom_angle
_geom_angle_publ_flag
O1 Ag1 O4 . 2_645 108.1(2) yes
O1 Ag1 O4 . 4_556 108.6(2) yes
O4 Ag1 O4 2_645 4_556 81.4(2) yes
O1 Ag1 C3 . 2_545 122.5(2) ?
O4 Ag1 C3 2_645 2_545 123.6(2) ?
O4 Ag1 C3 4_556 2_545 102.7(2) ?
O1 Ag1 C2 . 2_545 112.9(2) ?
O4 Ag1 C2 2_645 2_545 108.6(2) ?
O4 Ag1 C2 4_556 2_545 130.9(2) ?
C3 Ag1 C2 2_545 2_545 31.2(2) ?
O1 Ag1 Ag2 . . 72.88(13) yes
O4 Ag1 Ag2 2_645 . 149.55(13) yes
O4 Ag1 Ag2 4_556 . 70.00(12) yes
C3 Ag1 Ag2 2_545 . 74.5(2) ?
C2 Ag1 Ag2 2_545 . 98.2(2) ?
O3 Ag2 O2 4_556 . 162.0(2) yes
O3 Ag2 O2 4_556 3_556 99.2(2) yes
O2 Ag2 O2 . 3_556 95.10(15) yes
O3 Ag2 Ag1 4_556 . 86.94(13) yes
O2 Ag2 Ag1 . . 76.31(12) yes
O2 Ag2 Ag1 3_556 . 162.63(11) yes
O3 Ag2 Ag2 4_556 3_556 141.02(14) yes
O2 Ag2 Ag2 . 3_556 52.16(12) yes
O2 Ag2 Ag2 3_556 3_556 42.94(10) yes
Ag1 Ag2 Ag2 . 3_556 126.50(3) yes
C1 O1 Ag1 . . 115.4(4) ?
C1 O2 Ag2 . . 118.0(4) ?
C1 O2 Ag2 . 3_556 120.7(4) ?
Ag2 O2 Ag2 . 3_556 84.90(15) yes
C4 O3 Ag2 . 4_655 118.8(4) ?
C4 O4 Ag1 . 2_655 128.2(5) ?
C4 O4 Ag1 . 4_655 126.5(4) ?
Ag1 O4 Ag1 2_655 4_655 98.6(2) yes
O2 C1 O1 . . 125.9(6) ?
O2 C1 C2 . . 116.3(6) ?
O1 C1 C2 . . 117.6(6) ?
C3 C2 C1 . . 127.0(6) yes
C3 C2 Ag1 . 2 70.8(4) yes
C1 C2 Ag1 . 2 104.0(4) ?
C3 C2 H2 . . 114.7(4) ?
C1 C2 H2 . . 114.7(3) ?
Ag1 C2 H2 2 . 114.75(15) ?
C2 C3 C4 . . 124.8(6) yes
C2 C3 Ag1 . 2 78.0(4) yes
C4 C3 Ag1 . 2 94.9(4) ?
C2 C3 H3 . . 116.0(4) ?
C4 C3 H3 . . 116.0(4) ?
Ag1 C3 H3 2 . 116.0(2) ?
O3 C4 O4 . . 124.5(6) ?
O3 C4 C3 . . 118.9(6) ?
O4 C4 C3 . . 116.5(6) ?

loop_
_geom_bond_atom_site_label_1
_geom_bond_atom_site_label_2
_geom_bond_site_symmetry_2
_geom_bond_distance
_geom_bond_publ_flag
Ag1 O1 . 2.314(5) yes
Ag1 O4 2_645 2.349(5) yes
Ag1 O4 4_556 2.388(5) yes
Ag1 C3 2_545 2.452(7) yes
Ag1 C2 2_545 2.539(6) yes
Ag1 Ag2 . 3.0032(8) yes
Ag2 O3 4_556 2.185(5) yes
Ag2 O2 . 2.230(4) yes
Ag2 O2 3_556 2.585(5) yes
Ag2 O1 1_455 2.619(5) yes
Ag2 Ag2 3_556 3.2606(11) yes
O1 C1 . 1.254(8) yes
O2 C1 . 1.252(8) yes
O2 Ag2 3_556 2.585(5) ?
O3 C4 . 1.242(8) yes
O3 Ag2 4_655 2.185(5) ?
O4 C4 . 1.256(8) yes
O4 Ag1 2_655 2.349(5) ?
O4 Ag1 4_655 2.388(5) ?
C1 C2 . 1.508(10) yes
C2 C3 . 1.345(10) yes
C2 Ag1 2 2.539(6) ?
C2 H2 . 0.98 ?
C3 C4 . 1.498(10) yes
C3 Ag1 2 2.452(7) ?
C3 H3 . 0.98 ?
